data_2233772
loop_
_publ_author_name
'Ji, Hao'
'Yang, Yong-An'
'Ma, Hua-Ping'
'Zhu, Hai-Liang'

_publ_section_title
;
 2-[(2-Chlorophenyl)iminomethyl]-4,6-diiodophenol
;
_journal_coeditor_code CV5247
_journal_issue 3
_journal_name_full 'Acta Crystallographica Section E'
_journal_page_first o841
_journal_paper_doi 10.1107/S1600536812007325
_journal_volume 68
_journal_year 2012
_chemical_formula_iupac 'C13 H8 Cl I2 N O'
_chemical_formula_moiety 'C13 H8 Cl I2 N O'
_chemical_formula_sum 'C13 H8 Cl I2 N O'
_chemical_formula_weight 483.45
_chemical_name_systematic
;
2-[(2-Chlorophenyl)iminomethyl]-4,6-diiodophenol
;
_space_group_IT_number 62
_symmetry_cell_setting orthorhombic
_symmetry_space_group_name_Hall '-P 2ac 2n'
_symmetry_space_group_name_H-M 'P n m a'
_atom_sites_solution_hydrogens geom
_atom_sites_solution_primary direct
_atom_sites_solution_secondary difmap
_audit_creation_method SHELXL-97
_cell_angle_alpha 90.00
_cell_angle_beta 90.00
_cell_angle_gamma 90.00
_cell_formula_units_Z 4
_cell_length_a 15.8432(17)
_cell_length_b 6.9942(8)
_cell_length_c 13.1975(14)
_cell_measurement_reflns_used 897
_cell_measurement_temperature 296(2)
_cell_measurement_theta_max 24.5
_cell_measurement_theta_min 2.4
_cell_volume 1462.4(3)
_computing_cell_refinement 'SAINT (Bruker, 1998)'
_computing_data_collection 'SMART (Bruker, 1998)'
_computing_data_reduction 'SAINT (Bruker, 1998)'
_computing_molecular_graphics 'SHELXTL (Sheldrick, 2008)'
_computing_publication_material 'SHELXTL (Sheldrick, 2008)'
_computing_structure_refinement 'SHELXL97 (Sheldrick, 2008)'
_computing_structure_solution 'SHELXS97 (Sheldrick, 2008)'
_diffrn_ambient_temperature 296(2)
_diffrn_measured_fraction_theta_full 0.993
_diffrn_measured_fraction_theta_max 0.993
_diffrn_measurement_device_type 'Bruker SMART CCD area-detector'
_diffrn_measurement_method '\w scans'
_diffrn_radiation_monochromator graphite
_diffrn_radiation_source 'fine-focus sealed tube'
_diffrn_radiation_type MoK\a
_diffrn_radiation_wavelength 0.71073
_diffrn_reflns_av_R_equivalents 0.0288
_diffrn_reflns_av_sigmaI/netI 0.0219
_diffrn_reflns_limit_h_max 20
_diffrn_reflns_limit_h_min -20
_diffrn_reflns_limit_k_max 9
_diffrn_reflns_limit_k_min -9
_diffrn_reflns_limit_l_max 17
_diffrn_reflns_limit_l_min -17
_diffrn_reflns_number 9861
_diffrn_reflns_theta_full 27.61
_diffrn_reflns_theta_max 27.61
_diffrn_reflns_theta_min 2.01
_diffrn_standards_number 0
_exptl_absorpt_coefficient_mu 4.471
_exptl_absorpt_correction_T_max 0.6634
_exptl_absorpt_correction_T_min 0.4684
_exptl_absorpt_correction_type multi-scan
_exptl_absorpt_process_details '(SADABS; Sheldrick, 1996)'
_exptl_crystal_colour yellow
_exptl_crystal_density_diffrn 2.196
_exptl_crystal_density_method 'not measured'
_exptl_crystal_description block
_exptl_crystal_F_000 896
_exptl_crystal_size_max 0.20
_exptl_crystal_size_mid 0.10
_exptl_crystal_size_min 0.10
_refine_diff_density_max 1.128
_refine_diff_density_min -0.757
_refine_ls_extinction_coef 0.0030(6)
_refine_ls_extinction_expression Fc^*^=kFc[1+0.001xFc^2^\l^3^/sin(2\q)]^-1/4^
_refine_ls_extinction_method 'SHELXL97 (Sheldrick, 2008)'
_refine_ls_goodness_of_fit_ref 0.976
_refine_ls_hydrogen_treatment mixed
_refine_ls_matrix_type full
_refine_ls_number_parameters 113
_refine_ls_number_reflns 1829
_refine_ls_number_restraints 1
_refine_ls_restrained_S_all 0.976
_refine_ls_R_factor_all 0.0423
_refine_ls_R_factor_gt 0.0387
_refine_ls_shift/su_max 0.000
_refine_ls_shift/su_mean 0.000
_refine_ls_structure_factor_coef Fsqd
_refine_ls_weighting_details 'calc w=1/[\s^2^(Fo^2^)+(0.1P)^2^+4.5P] where P=(Fo^2^+2Fc^2^)/3'
_refine_ls_weighting_scheme calc
_refine_ls_wR_factor_gt 0.1385
_refine_ls_wR_factor_ref 0.1436
_reflns_number_gt 1659
_reflns_number_total 1829
_reflns_threshold_expression I>2\s(I)
_cod_data_source_file cv5247.cif
_cod_data_source_block I
_cod_database_code 2233772
_cod_database_fobs_code 2233772

loop_
_symmetry_equiv_pos_as_xyz
'x, y, z'
'-x+1/2, -y, z+1/2'
'-x, y+1/2, -z'
'x+1/2, -y+1/2, -z+1/2'
'-x, -y, -z'
'x-1/2, y, -z-1/2'
'x, -y-1/2, z'
'-x-1/2, y-1/2, z-1/2'

loop_
_atom_site_type_symbol
_atom_site_label
_atom_site_fract_x
_atom_site_fract_y
_atom_site_fract_z
_atom_site_U_iso_or_equiv
_atom_site_adp_type
_atom_site_calc_flag
_atom_site_refinement_flags
_atom_site_occupancy
_atom_site_symmetry_multiplicity
I I1 0.19354(3) 0.2500 0.09648(5) 0.0692(3) Uani d S 1 2
I I2 0.44288(3) 0.2500 0.43751(4) 0.0582(3) Uani d S 1 2
C C3 0.3198(4) 0.2500 0.1448(5) 0.0444(16) Uani d S 1 2
C C2 0.3847(4) 0.2500 0.0744(6) 0.0470(17) Uani d S 1 2
C C5 0.4191(4) 0.2500 0.2817(5) 0.0403(14) Uani d S 1 2
O O1 0.3668(3) 0.2500 -0.0237(4) 0.076(2) Uani d SD 1 2
C C4 0.3362(4) 0.2500 0.2491(5) 0.0395(13) Uani d S 1 2
H H4A 0.2921 0.2500 0.2956 0.047 Uiso calc SR 1 2
C C6 0.4851(4) 0.2500 0.2125(5) 0.0404(14) Uani d S 1 2
H H6A 0.5406 0.2500 0.2352 0.048 Uiso calc SR 1 2
Cl Cl1 0.46567(14) 0.2500 -0.26597(17) 0.0654(6) Uani d S 1 2
C C10 0.6308(6) 0.2500 -0.3086(7) 0.056(2) Uani d S 1 2
H H10A 0.6146 0.2500 -0.3764 0.068 Uiso calc SR 1 2
N N1 0.5265(4) 0.2500 -0.0572(4) 0.0456(14) Uani d S 1 2
C C12 0.7400(5) 0.2500 -0.1822(9) 0.073(3) Uani d S 1 2
H H12A 0.7968 0.2500 -0.1647 0.088 Uiso calc SR 1 2
C C13 0.6773(5) 0.2500 -0.1049(8) 0.065(2) Uani d S 1 2
H H13A 0.6932 0.2500 -0.0370 0.078 Uiso calc SR 1 2
C C8 0.5925(4) 0.2500 -0.1305(6) 0.0437(15) Uani d S 1 2
C C1 0.4679(4) 0.2500 0.1090(5) 0.0353(13) Uani d S 1 2
C C9 0.5697(4) 0.2500 -0.2316(6) 0.0442(15) Uani d S 1 2
C C11 0.7168(7) 0.2500 -0.2820(9) 0.078(3) Uani d S 1 2
H H11A 0.7579 0.2500 -0.3323 0.094 Uiso calc SR 1 2
C C7 0.5388(4) 0.2500 0.0385(6) 0.0432(15) Uani d S 1 2
H H7A 0.5937 0.2500 0.0635 0.052 Uiso calc SR 1 2
H H1A 0.404(5) 0.2500 -0.069(6) 0.06(3) Uiso d SD 1 2

loop_
_atom_site_aniso_label
_atom_site_aniso_U_11
_atom_site_aniso_U_22
_atom_site_aniso_U_33
_atom_site_aniso_U_12
_atom_site_aniso_U_13
_atom_site_aniso_U_23
I1 0.0239(3) 0.1386(7) 0.0450(4) 0.000 -0.00480(18) 0.000
I2 0.0463(3) 0.0979(5) 0.0303(3) 0.000 -0.00509(18) 0.000
C3 0.025(3) 0.078(5) 0.030(3) 0.000 -0.005(2) 0.000
C2 0.024(3) 0.079(5) 0.037(4) 0.000 -0.006(3) 0.000
C5 0.028(3) 0.065(4) 0.027(3) 0.000 -0.004(2) 0.000
O1 0.027(3) 0.171(7) 0.029(3) 0.000 -0.002(2) 0.000
C4 0.032(3) 0.055(4) 0.031(3) 0.000 0.001(2) 0.000
C6 0.025(3) 0.054(4) 0.043(4) 0.000 -0.006(2) 0.000
Cl1 0.0433(10) 0.1094(18) 0.0435(11) 0.000 -0.0023(8) 0.000
C10 0.057(5) 0.067(5) 0.046(4) 0.000 0.024(4) 0.000
N1 0.032(3) 0.070(4) 0.035(3) 0.000 0.008(2) 0.000
C12 0.018(3) 0.122(8) 0.081(7) 0.000 0.010(4) 0.000
C13 0.028(3) 0.107(7) 0.060(6) 0.000 0.004(3) 0.000
C8 0.033(3) 0.058(4) 0.041(4) 0.000 0.011(3) 0.000
C1 0.023(3) 0.049(3) 0.034(3) 0.000 -0.002(2) 0.000
C9 0.033(3) 0.060(4) 0.039(4) 0.000 0.008(3) 0.000
C11 0.070(6) 0.091(7) 0.075(7) 0.000 0.050(6) 0.000
C7 0.023(3) 0.061(4) 0.046(4) 0.000 0.003(3) 0.000

loop_
_atom_type_symbol
_atom_type_description
_atom_type_scat_dispersion_real
_atom_type_scat_dispersion_imag
_atom_type_scat_source
C C 0.0033 0.0016 'International Tables Vol C Tables 4.2.6.8 and 6.1.1.4'
H H 0.0000 0.0000 'International Tables Vol C Tables 4.2.6.8 and 6.1.1.4'
N N 0.0061 0.0033 'International Tables Vol C Tables 4.2.6.8 and 6.1.1.4'
O O 0.0106 0.0060 'International Tables Vol C Tables 4.2.6.8 and 6.1.1.4'
Cl Cl 0.1484 0.1585 'International Tables Vol C Tables 4.2.6.8 and 6.1.1.4'
I I -0.4742 1.8119 'International Tables Vol C Tables 4.2.6.8 and 6.1.1.4'

loop_
_geom_angle_atom_site_label_1
_geom_angle_atom_site_label_2
_geom_angle_atom_site_label_3
_geom_angle
C2 C3 C4 121.4(6)
C2 C3 I1 120.2(5)
C4 C3 I1 118.4(5)
O1 C2 C3 119.8(6)
O1 C2 C1 121.5(6)
C3 C2 C1 118.8(6)
C4 C5 C6 120.7(6)
C4 C5 I2 118.5(5)
C6 C5 I2 120.8(5)
C2 O1 H1A 123(7)
C5 C4 C3 118.9(6)
C5 C4 H4A 120.6
C3 C4 H4A 120.6
C5 C6 C1 119.9(6)
C5 C6 H6A 120.0
C1 C6 H6A 120.0
C9 C10 C11 119.1(8)
C9 C10 H10A 120.4
C11 C10 H10A 120.4
C7 N1 C8 124.0(6)
C11 C12 C13 120.2(8)
C11 C12 H12A 119.9
C13 C12 H12A 119.9
C8 C13 C12 120.1(9)
C8 C13 H13A 120.0
C12 C13 H13A 120.0
C9 C8 C13 119.3(7)
C9 C8 N1 117.6(6)
C13 C8 N1 123.0(7)
C6 C1 C2 120.4(6)
C6 C1 C7 118.4(6)
C2 C1 C7 121.3(6)
C8 C9 C10 121.2(7)
C8 C9 Cl1 120.6(5)
C10 C9 Cl1 118.2(7)
C12 C11 C10 120.0(8)
C12 C11 H11A 120.0
C10 C11 H11A 120.0
N1 C7 C1 120.8(6)
N1 C7 H7A 119.6
C1 C7 H7A 119.6

loop_
_geom_bond_atom_site_label_1
_geom_bond_atom_site_label_2
_geom_bond_distance
I1 C3 2.100(6)
I2 C5 2.090(6)
C3 C2 1.386(10)
C3 C4 1.400(9)
C2 O1 1.325(9)
C2 C1 1.395(9)
C5 C4 1.383(9)
C5 C6 1.388(9)
O1 H1A 0.84(2)
C4 H4A 0.9300
C6 C1 1.393(9)
C6 H6A 0.9300
Cl1 C9 1.709(7)
C10 C9 1.404(9)
C10 C11 1.407(15)
C10 H10A 0.9300
N1 C7 1.278(10)
N1 C8 1.425(8)
C12 C11 1.368(16)
C12 C13 1.424(13)
C12 H12A 0.9300
C13 C8 1.385(11)
C13 H13A 0.9300
C8 C9 1.382(11)
C1 C7 1.459(9)
C11 H11A 0.9300
C7 H7A 0.9300

loop_
_geom_hbond_atom_site_label_D
_geom_hbond_atom_site_label_H
_geom_hbond_atom_site_label_A
_geom_hbond_site_symmetry_A
_geom_hbond_distance_DH
_geom_hbond_distance_HA
_geom_hbond_distance_DA
_geom_hbond_angle_DHA
O1 H1A N1 . 0.84(2) 1.95(8) 2.568(8) 130(9)
C11 H11A O1 4_554 0.93 2.57 3.496(8) 178
C12 H12A Cl1 4_554 0.93 2.83 3.640(8) 147
